data_7241366
loop_
_publ_author_name
'Brown, John T.'
'Zeller, Matthias'
'Rosokha, Sergiy V.'

_publ_section_title
;
 Effects of structural variations on \p-dimer formation: long-distance
 multicenter bonding of cation-radicals of tetrathiafulvalene analogues.
;
_journal_issue 43
_journal_name_full 'Physical chemistry chemical physics : PCCP'
_journal_page_first 25054
_journal_page_last 25065
_journal_paper_doi 10.1039/d0cp04891g
_journal_volume 22
_journal_year 2020
_chemical_formula_moiety 'C H6 B11 Br6, C10 H8 S8, C H2 Cl2'
_chemical_formula_sum 'C12 H16 B11 Br6 Cl2 S8'
_chemical_formula_weight 1086.00
_space_group_crystal_system monoclinic
_space_group_IT_number 14
_space_group_name_Hall '-P 2ybc'
_space_group_name_H-M_alt 'P 1 21/c 1'
_atom_sites_solution_hydrogens geom
_atom_sites_solution_primary direct
_atom_sites_solution_secondary difmap
_audit_creation_method SHELXL-2018/3
_audit_update_record
;
2020-09-10 deposited with the CCDC.	2020-10-06 downloaded from the CCDC.
;
_cell_angle_alpha 90
_cell_angle_beta 92.046(3)
_cell_angle_gamma 90
_cell_formula_units_Z 4
_cell_length_a 11.0183(9)
_cell_length_b 11.7862(8)
_cell_length_c 26.111(2)
_cell_measurement_reflns_used 9961
_cell_measurement_temperature 150(2)
_cell_measurement_theta_max 32.0723
_cell_measurement_theta_min 2.4603
_cell_volume 3388.7(4)
_computing_cell_refinement 'SAINT V8.40A (Bruker, 2019)'
_computing_data_collection 'Apex3 v2019.1-0 (Bruker, 2019)'
_computing_data_reduction 'SAINT V8.40A (Bruker, 2019)'
_computing_structure_refinement
;  
SHELXL-2018/3 (Sheldrick, 2015, 2018), 
SHELXLE Rev1117 (H\"ubschle et al., 2011)
;
_computing_structure_solution 'SHELXS-97 (Sheldrick, 2008)'
_diffrn_ambient_temperature 150(2)
_diffrn_detector_area_resol_mean 7.4074
_diffrn_measured_fraction_theta_full 0.998
_diffrn_measured_fraction_theta_max 0.974
_diffrn_measurement_device_type
;
Bruker AXS D8 Quest diffractometer with PhotonII charge-integrating pixel 
array detector (CPAD)
;
_diffrn_measurement_method 'omega and phi scans'
_diffrn_radiation_monochromator 'Triumph curved graphite crystal'
_diffrn_radiation_type MoK\a
_diffrn_radiation_wavelength 0.71073
_diffrn_reflns_av_R_equivalents 0.0462
_diffrn_reflns_av_unetI/netI 0.0613
_diffrn_reflns_Laue_measured_fraction_full 0.998
_diffrn_reflns_Laue_measured_fraction_max 0.974
_diffrn_reflns_limit_h_max 16
_diffrn_reflns_limit_h_min -16
_diffrn_reflns_limit_k_max 18
_diffrn_reflns_limit_k_min -12
_diffrn_reflns_limit_l_max 39
_diffrn_reflns_limit_l_min -37
_diffrn_reflns_number 36861
_diffrn_reflns_point_group_measured_fraction_full 0.998
_diffrn_reflns_point_group_measured_fraction_max 0.974
_diffrn_reflns_theta_full 25.242
_diffrn_reflns_theta_max 33.223
_diffrn_reflns_theta_min 2.329
_diffrn_source 'fine focus sealed tube X-ray source'
_diffrn_source_current '30 mA'
_diffrn_source_voltage '50 kV'
_exptl_absorpt_coefficient_mu 7.771
_exptl_absorpt_correction_T_max 0.7465
_exptl_absorpt_correction_T_min 0.5578
_exptl_absorpt_correction_type multi-scan
_exptl_absorpt_process_details
;
 SADABS 2016/2: Krause, L., Herbst-Irmer, R., Sheldrick G.M. & Stalke D.,
 J. Appl. Cryst. 48 (2015) 3-10
;
_exptl_crystal_colour black
_exptl_crystal_density_diffrn 2.129
_exptl_crystal_description block
_exptl_crystal_F_000 2060
_exptl_crystal_size_max 0.160
_exptl_crystal_size_mid 0.140
_exptl_crystal_size_min 0.110
_refine_diff_density_max 1.553
_refine_diff_density_min -1.488
_refine_diff_density_rms 0.145
_refine_ls_extinction_method none
_refine_ls_goodness_of_fit_ref 1.018
_refine_ls_hydrogen_treatment mixed
_refine_ls_matrix_type full
_refine_ls_number_parameters 358
_refine_ls_number_reflns 12654
_refine_ls_number_restraints 0
_refine_ls_restrained_S_all 1.018
_refine_ls_R_factor_all 0.0813
_refine_ls_R_factor_gt 0.0385
_refine_ls_shift/su_max 0.001
_refine_ls_shift/su_mean 0.000
_refine_ls_structure_factor_coef Fsqd
_refine_ls_weighting_details 'w=1/[\s^2^(Fo^2^)+(0.0237P)^2^+2.9712P] where P=(Fo^2^+2Fc^2^)/3'
_refine_ls_weighting_scheme calc
_refine_ls_wR_factor_gt 0.0687
_refine_ls_wR_factor_ref 0.0794
_reflns_Friedel_coverage 0.000
_reflns_number_gt 8374
_reflns_number_total 12654
_reflns_threshold_expression 'I > 2\s(I)'
_cod_data_source_file d0cp04891g2.cif
_cod_data_source_block RS159_0m
_cod_depositor_comments 'Adding full bibliography for 7241361--7241370.cif.'
_cod_original_sg_symbol_H-M 'P 21/c'
_cod_database_code 7241366
_shelx_shelxl_version_number 2018/3
_shelx_space_group_comment
;
The symmetry employed for this shelxl refinement is uniquely defined
by the following loop, which should always be used as a source of
symmetry information in preference to the above space-group names.
They are only intended as comments.
;
_shelx_estimated_absorpt_t_min 0.369
_shelx_estimated_absorpt_t_max 0.482

loop_
_space_group_symop_operation_xyz
'x, y, z'
'-x, y+1/2, -z+1/2'
'-x, -y, -z'
'x, -y-1/2, z-1/2'

loop_
_atom_site_label
_atom_site_type_symbol
_atom_site_fract_x
_atom_site_fract_y
_atom_site_fract_z
_atom_site_U_iso_or_equiv
_atom_site_adp_type
_atom_site_occupancy
_atom_site_site_symmetry_order
_atom_site_calc_flag
_atom_site_refinement_flags_posn
_atom_site_refinement_flags_adp
_atom_site_refinement_flags_occupancy
_atom_site_disorder_assembly
_atom_site_disorder_group
Br1 Br 0.34101(3) 0.80916(3) 0.13872(2) 0.03176(8) Uani 1 1 d . . . . .
Br2 Br 0.06473(3) 0.72901(3) 0.21545(2) 0.03290(8) Uani 1 1 d . . . . .
Br3 Br -0.00137(3) 0.41489(3) 0.19504(2) 0.03048(8) Uani 1 1 d . . . . .
Br4 Br 0.23620(3) 0.29508(2) 0.10470(2) 0.02735(7) Uani 1 1 d . . . . .
Br5 Br 0.44918(3) 0.53829(3) 0.07054(2) 0.02806(7) Uani 1 1 d . . . . .
Br6 Br 0.32623(3) 0.51805(3) 0.20709(2) 0.02663(7) Uani 1 1 d . . . . .
Cl1 Cl 0.62231(10) 0.69796(10) 0.20140(4) 0.0531(3) Uani 1 1 d . . . . .
Cl2 Cl 0.74539(9) 0.56489(8) 0.28156(4) 0.0443(2) Uani 1 1 d . . . . .
S1 S 0.43540(7) 0.42568(6) 0.59434(3) 0.02153(14) Uani 1 1 d . . . . .
S2 S 0.57044(12) 0.33774(9) 0.68372(4) 0.0513(3) Uani 1 1 d . . . . .
S3 S 0.53874(6) 0.27186(6) 0.52077(3) 0.02065(14) Uani 1 1 d . . . . .
S4 S 0.70316(7) 0.15720(7) 0.59803(3) 0.02638(16) Uani 1 1 d . . . . .
S5 S 0.25133(7) 0.52256(6) 0.50683(3) 0.02191(14) Uani 1 1 d . . . . .
S6 S 0.05203(8) 0.60657(7) 0.43853(3) 0.03126(18) Uani 1 1 d . . . . .
S7 S 0.35493(7) 0.37141(6) 0.43206(3) 0.02249(15) Uani 1 1 d . . . . .
S8 S 0.18390(8) 0.42749(8) 0.34752(3) 0.0358(2) Uani 1 1 d . . . . .
C1 C 0.4377(2) 0.3789(2) 0.53208(11) 0.0177(5) Uani 1 1 d . . . . .
C2 C 0.5443(3) 0.3311(2) 0.61792(11) 0.0227(6) Uani 1 1 d . . . . .
C3 C 0.6565(4) 0.2152(4) 0.69879(16) 0.0541(12) Uani 1 1 d . . . . .
H3A H 0.742261 0.238704 0.704176 0.065 Uiso 1 1 calc R U . . .
H3B H 0.629065 0.185570 0.731918 0.065 Uiso 1 1 calc R U . . .
C4 C 0.5942(3) 0.2602(2) 0.58371(11) 0.0201(6) Uani 1 1 d . . . . .
C5 C 0.6534(4) 0.1192(3) 0.66134(13) 0.0391(9) Uani 1 1 d . . . . .
H5A H 0.569345 0.089702 0.658109 0.047 Uiso 1 1 calc R U . . .
H5B H 0.705751 0.057272 0.675092 0.047 Uiso 1 1 calc R U . . .
C6 C 0.3571(2) 0.4204(2) 0.49420(11) 0.0190(5) Uani 1 1 d . . . . .
C7 C 0.1785(3) 0.5184(2) 0.44636(11) 0.0212(6) Uani 1 1 d . . . . .
C8 C 0.0517(4) 0.6217(3) 0.36937(15) 0.0424(9) Uani 1 1 d . . . . .
H8A H -0.019860 0.667426 0.358296 0.051 Uiso 1 1 calc R U . . .
H8B H 0.125125 0.664613 0.360245 0.051 Uiso 1 1 calc R U . . .
C9 C 0.2281(3) 0.4497(2) 0.41124(12) 0.0232(6) Uani 1 1 d . . . . .
C10 C 0.0491(4) 0.5149(3) 0.34064(15) 0.0424(9) Uani 1 1 d . . . . .
H10A H 0.035286 0.532748 0.303844 0.051 Uiso 1 1 calc R U . . .
H10B H -0.021249 0.469892 0.351592 0.051 Uiso 1 1 calc R U . . .
C11 C 0.0475(2) 0.6159(2) 0.05005(10) 0.0175(5) Uani 1 1 d . . . . .
H11 H -0.0044(18) 0.6336(6) 0.0213(10) 0.021 Uiso 1 1 calc R U . . .
C12 C 0.7324(4) 0.6982(3) 0.25130(16) 0.0451(10) Uani 1 1 d . . . . .
H12A H 0.710945 0.756085 0.276930 0.054 Uiso 1 1 calc R U . . .
H12B H 0.811847 0.719389 0.237540 0.054 Uiso 1 1 calc R U . . .
B1 B 0.1913(3) 0.6678(3) 0.05038(12) 0.0186(6) Uani 1 1 d . . . . .
H1 H 0.2274(12) 0.7177(16) 0.0214(9) 0.022 Uiso 1 1 calc R U . . .
B2 B 0.0812(3) 0.7229(3) 0.09153(13) 0.0208(6) Uani 1 1 d . . . . .
H2 H 0.0497(10) 0.807(3) 0.08797(17) 0.025 Uiso 1 1 calc R U . . .
B3 B -0.0173(3) 0.6100(3) 0.10773(12) 0.0210(6) Uani 1 1 d . . . . .
H3 H -0.113(3) 0.6246(5) 0.1144(2) 0.025 Uiso 1 1 calc R U . . .
B4 B 0.0327(3) 0.4847(3) 0.07651(12) 0.0188(6) Uani 1 1 d . . . . .
H4 H -0.0266(19) 0.424(2) 0.0643(4) 0.023 Uiso 1 1 calc R U . . .
B5 B 0.1618(3) 0.5213(3) 0.04095(12) 0.0179(6) Uani 1 1 d . . . . .
H5 H 0.1806(6) 0.4795(13) 0.0047(11) 0.022 Uiso 1 1 calc R U . . .
B6 B 0.2291(3) 0.6896(3) 0.11604(12) 0.0182(6) Uani 1 1 d . . . . .
B7 B 0.0999(3) 0.6542(3) 0.15140(12) 0.0187(6) Uani 1 1 d . . . . .
B8 B 0.0701(3) 0.5070(3) 0.14239(12) 0.0183(6) Uani 1 1 d . . . . .
B9 B 0.1805(3) 0.4522(2) 0.10046(12) 0.0166(6) Uani 1 1 d . . . . .
B10 B 0.2795(3) 0.5651(3) 0.08464(12) 0.0157(6) Uani 1 1 d . . . . .
B11 B 0.2230(3) 0.5554(3) 0.14790(12) 0.0162(6) Uani 1 1 d . . . . .

loop_
_atom_site_aniso_label
_atom_site_aniso_U_11
_atom_site_aniso_U_22
_atom_site_aniso_U_33
_atom_site_aniso_U_23
_atom_site_aniso_U_13
_atom_site_aniso_U_12
Br1 0.03869(18) 0.01953(14) 0.03635(18) 0.00154(14) -0.00852(14) -0.01331(13)
Br2 0.0446(2) 0.03228(17) 0.02198(15) -0.01196(14) 0.00409(13) 0.00749(14)
Br3 0.03826(18) 0.03209(17) 0.02167(15) 0.00606(13) 0.00902(13) -0.01103(14)
Br4 0.03643(17) 0.01322(12) 0.03262(16) 0.00050(12) 0.00429(13) 0.00394(11)
Br5 0.01822(13) 0.03207(16) 0.03428(17) 0.00942(14) 0.00622(12) 0.00450(11)
Br6 0.03267(16) 0.02695(15) 0.01946(14) 0.00408(12) -0.01043(12) -0.00242(12)
Cl1 0.0456(6) 0.0609(6) 0.0513(6) 0.0175(5) -0.0170(5) -0.0194(5)
Cl2 0.0453(5) 0.0426(5) 0.0446(5) -0.0023(4) -0.0038(4) 0.0118(4)
S1 0.0254(4) 0.0172(3) 0.0223(3) -0.0033(3) 0.0044(3) 0.0015(3)
S2 0.0840(8) 0.0486(6) 0.0203(4) -0.0089(4) -0.0107(5) 0.0130(6)
S3 0.0222(3) 0.0199(3) 0.0198(3) -0.0039(3) -0.0002(3) 0.0055(3)
S4 0.0204(3) 0.0275(4) 0.0311(4) 0.0040(3) -0.0010(3) 0.0044(3)
S5 0.0225(3) 0.0209(3) 0.0225(3) -0.0007(3) 0.0026(3) 0.0056(3)
S6 0.0273(4) 0.0333(4) 0.0329(4) -0.0027(4) -0.0025(3) 0.0126(3)
S7 0.0237(3) 0.0204(3) 0.0233(3) -0.0035(3) 0.0000(3) 0.0046(3)
S8 0.0372(5) 0.0414(5) 0.0281(4) -0.0106(4) -0.0095(4) 0.0120(4)
C1 0.0184(13) 0.0127(11) 0.0222(13) -0.0022(11) 0.0036(10) 0.0001(10)
C2 0.0268(15) 0.0188(13) 0.0222(14) -0.0020(12) -0.0032(12) -0.0010(11)
C3 0.056(3) 0.069(3) 0.037(2) 0.006(2) -0.0093(19) 0.013(2)
C4 0.0206(13) 0.0189(13) 0.0206(14) 0.0003(11) -0.0018(11) -0.0008(10)
C5 0.052(2) 0.0349(19) 0.0296(18) 0.0119(16) -0.0054(16) -0.0050(17)
C6 0.0197(13) 0.0140(12) 0.0236(14) -0.0004(11) 0.0026(11) 0.0000(10)
C7 0.0195(13) 0.0188(13) 0.0252(14) 0.0007(12) -0.0016(11) 0.0016(10)
C8 0.051(2) 0.0353(19) 0.040(2) 0.0053(17) -0.0095(18) 0.0117(17)
C9 0.0217(14) 0.0204(14) 0.0274(15) -0.0001(12) -0.0006(11) 0.0009(11)
C10 0.049(2) 0.043(2) 0.0339(19) 0.0012(17) -0.0108(17) 0.0134(18)
C11 0.0167(12) 0.0206(13) 0.0150(12) 0.0018(11) -0.0022(10) -0.0001(10)
C12 0.040(2) 0.044(2) 0.050(2) 0.0077(19) -0.0087(18) -0.0108(17)
B1 0.0214(15) 0.0172(14) 0.0174(14) 0.0035(12) 0.0010(12) -0.0007(11)
B2 0.0239(16) 0.0170(14) 0.0216(16) -0.0013(13) 0.0005(12) 0.0024(12)
B3 0.0221(15) 0.0230(16) 0.0179(15) -0.0004(13) 0.0029(12) 0.0028(12)
B4 0.0230(15) 0.0195(14) 0.0140(14) -0.0004(12) -0.0003(11) -0.0045(12)
B5 0.0209(14) 0.0194(14) 0.0134(13) 0.0000(12) -0.0004(11) -0.0002(11)
B6 0.0234(15) 0.0140(13) 0.0169(14) 0.0024(12) -0.0018(12) -0.0023(11)
B7 0.0257(16) 0.0177(14) 0.0130(13) -0.0035(12) 0.0042(12) 0.0023(12)
B8 0.0239(15) 0.0171(14) 0.0143(13) 0.0003(12) 0.0050(11) -0.0020(11)
B9 0.0219(14) 0.0112(12) 0.0167(14) -0.0001(11) 0.0004(11) -0.0017(11)
B10 0.0154(13) 0.0154(13) 0.0165(14) 0.0037(12) 0.0022(11) -0.0001(10)
B11 0.0208(14) 0.0128(13) 0.0148(14) -0.0003(11) -0.0020(11) -0.0006(11)

loop_
_atom_type_symbol
_atom_type_description
_atom_type_scat_dispersion_real
_atom_type_scat_dispersion_imag
_atom_type_scat_source
C C 0.0033 0.0016 'International Tables Vol C Tables 4.2.6.8 and 6.1.1.4'
H H 0.0000 0.0000 'International Tables Vol C Tables 4.2.6.8 and 6.1.1.4'
B B 0.0013 0.0007 'International Tables Vol C Tables 4.2.6.8 and 6.1.1.4'
S S 0.1246 0.1234 'International Tables Vol C Tables 4.2.6.8 and 6.1.1.4'
Br Br -0.2901 2.4595 'International Tables Vol C Tables 4.2.6.8 and 6.1.1.4'
Cl Cl 0.1484 0.1585 'International Tables Vol C Tables 4.2.6.8 and 6.1.1.4'

loop_
_geom_angle_atom_site_label_1
_geom_angle_atom_site_label_2
_geom_angle_atom_site_label_3
_geom_angle
_geom_angle_site_symmetry_1
_geom_angle_site_symmetry_3
_geom_angle_publ_flag
C1 S1 C2 95.51(14) . . ?
C2 S2 C3 104.64(18) . . ?
C1 S3 C4 95.96(14) . . ?
C4 S4 C5 98.00(16) . . ?
C6 S5 C7 95.73(14) . . ?
C7 S6 C8 98.53(16) . . ?
C6 S7 C9 95.76(14) . . ?
C9 S8 C10 102.13(16) . . ?
C6 C1 S3 122.5(2) . . ?
C6 C1 S1 121.9(2) . . ?
S3 C1 S1 115.51(16) . . ?
C4 C2 S2 128.7(2) . . ?
C4 C2 S1 117.0(2) . . ?
S2 C2 S1 114.26(17) . . ?
C5 C3 S2 118.3(3) . . ?
C5 C3 H3A 107.7 . . ?
S2 C3 H3A 107.7 . . ?
C5 C3 H3B 107.7 . . ?
S2 C3 H3B 107.7 . . ?
H3A C3 H3B 107.1 . . ?
C2 C4 S3 116.0(2) . . ?
C2 C4 S4 125.6(2) . . ?
S3 C4 S4 118.37(17) . . ?
C3 C5 S4 114.1(3) . . ?
C3 C5 H5A 108.7 . . ?
S4 C5 H5A 108.7 . . ?
C3 C5 H5B 108.7 . . ?
S4 C5 H5B 108.7 . . ?
H5A C5 H5B 107.6 . . ?
C1 C6 S5 122.0(2) . . ?
C1 C6 S7 122.5(2) . . ?
S5 C6 S7 115.45(16) . . ?
C9 C7 S6 128.1(2) . . ?
C9 C7 S5 116.5(2) . . ?
S6 C7 S5 115.37(17) . . ?
C10 C8 S6 115.1(3) . . ?
C10 C8 H8A 108.5 . . ?
S6 C8 H8A 108.5 . . ?
C10 C8 H8B 108.5 . . ?
S6 C8 H8B 108.5 . . ?
H8A C8 H8B 107.5 . . ?
C7 C9 S8 129.3(2) . . ?
C7 C9 S7 116.3(2) . . ?
S8 C9 S7 114.39(17) . . ?
C8 C10 S8 115.9(3) . . ?
C8 C10 H10A 108.3 . . ?
S8 C10 H10A 108.3 . . ?
C8 C10 H10B 108.3 . . ?
S8 C10 H10B 108.3 . . ?
H10A C10 H10B 107.4 . . ?
B3 C11 B2 63.35(19) . . ?
B3 C11 B1 115.7(2) . . ?
B2 C11 B1 62.99(18) . . ?
B3 C11 B4 63.38(18) . . ?
B2 C11 B4 116.0(2) . . ?
B1 C11 B4 115.3(2) . . ?
B3 C11 B5 115.8(2) . . ?
B2 C11 B5 115.4(2) . . ?
B1 C11 B5 62.74(18) . . ?
B4 C11 B5 62.94(18) . . ?
B3 C11 H11 116.8 . . ?
B2 C11 H11 117.0 . . ?
B1 C11 H11 117.4 . . ?
B4 C11 H11 117.1 . . ?
B5 C11 H11 117.4 . . ?
Cl1 C12 Cl2 112.1(2) . . ?
Cl1 C12 H12A 109.2 . . ?
Cl2 C12 H12A 109.2 . . ?
Cl1 C12 H12B 109.2 . . ?
Cl2 C12 H12B 109.2 . . ?
H12A C12 H12B 107.9 . . ?
C11 B1 B6 104.2(2) . . ?
C11 B1 B5 58.84(17) . . ?
B6 B1 B5 108.2(2) . . ?
C11 B1 B2 58.43(18) . . ?
B6 B1 B2 60.10(18) . . ?
B5 B1 B2 108.4(2) . . ?
C11 B1 B10 104.6(2) . . ?
B6 B1 B10 60.31(18) . . ?
B5 B1 B10 60.00(17) . . ?
B2 B1 B10 108.6(2) . . ?
C11 B1 H1 125.2 . . ?
B6 B1 H1 122.4 . . ?
B5 B1 H1 121.2 . . ?
B2 B1 H1 121.2 . . ?
B10 B1 H1 122.1 . . ?
C11 B2 B7 103.9(2) . . ?
C11 B2 B1 58.58(17) . . ?
B7 B2 B1 107.9(2) . . ?
C11 B2 B6 104.1(2) . . ?
B7 B2 B6 60.13(18) . . ?
B1 B2 B6 59.84(18) . . ?
C11 B2 B3 58.22(18) . . ?
B7 B2 B3 59.94(19) . . ?
B1 B2 B3 107.8(2) . . ?
B6 B2 B3 108.0(2) . . ?
C11 B2 H2 125.4 . . ?
B7 B2 H2 122.5 . . ?
B1 B2 H2 121.5 . . ?
B6 B2 H2 122.4 . . ?
B3 B2 H2 121.5 . . ?
C11 B3 B7 103.9(2) . . ?
C11 B3 B8 104.1(2) . . ?
B7 B3 B8 60.24(18) . . ?
C11 B3 B2 58.43(18) . . ?
B7 B3 B2 59.70(18) . . ?
B8 B3 B2 108.0(2) . . ?
C11 B3 B4 58.68(17) . . ?
B7 B3 B4 107.9(2) . . ?
B8 B3 B4 59.75(18) . . ?
B2 B3 B4 108.1(2) . . ?
C11 B3 H3 125.3 . . ?
B7 B3 H3 122.6 . . ?
B8 B3 H3 122.5 . . ?
B2 B3 H3 121.5 . . ?
B4 B3 H3 121.4 . . ?
C11 B4 B9 103.9(2) . . ?
C11 B4 B8 103.7(2) . . ?
B9 B4 B8 60.60(18) . . ?
C11 B4 B5 58.55(17) . . ?
B9 B4 B5 59.52(17) . . ?
B8 B4 B5 107.9(2) . . ?
C11 B4 B3 57.94(18) . . ?
B9 B4 B3 108.3(2) . . ?
B8 B4 B3 59.95(18) . . ?
B5 B4 B3 107.6(2) . . ?
C11 B4 H4 125.7 . . ?
B9 B4 H4 122.3 . . ?
B8 B4 H4 122.4 . . ?
B5 B4 H4 121.7 . . ?
B3 B4 H4 121.6 . . ?
C11 B5 B9 104.1(2) . . ?
C11 B5 B1 58.41(17) . . ?
B9 B5 B1 108.3(2) . . ?
C11 B5 B10 104.3(2) . . ?
B9 B5 B10 60.46(17) . . ?
B1 B5 B10 60.06(17) . . ?
C11 B5 B4 58.50(17) . . ?
B9 B5 B4 59.82(18) . . ?
B1 B5 B4 108.0(2) . . ?
B10 B5 B4 108.3(2) . . ?
C11 B5 H5 125.4 . . ?
B9 B5 H5 122.4 . . ?
B1 B5 H5 121.4 . . ?
B10 B5 H5 122.2 . . ?
B4 B5 H5 121.4 . . ?
B1 B6 B2 60.07(18) . . ?
B1 B6 B7 107.8(2) . . ?
B2 B6 B7 59.74(18) . . ?
B1 B6 B10 59.99(17) . . ?
B2 B6 B10 108.3(2) . . ?
B7 B6 B10 108.4(2) . . ?
B1 B6 B11 108.1(2) . . ?
B2 B6 B11 108.3(2) . . ?
B7 B6 B11 60.39(18) . . ?
B10 B6 B11 60.19(17) . . ?
B1 B6 Br1 121.6(2) . . ?
B2 B6 Br1 120.8(2) . . ?
B7 B6 Br1 121.5(2) . . ?
B10 B6 Br1 122.1(2) . . ?
B11 B6 Br1 122.08(19) . . ?
B2 B7 B3 60.36(18) . . ?
B2 B7 B6 60.13(18) . . ?
B3 B7 B6 108.3(2) . . ?
B2 B7 B8 108.4(2) . . ?
B3 B7 B8 60.08(18) . . ?
B6 B7 B8 108.0(2) . . ?
B2 B7 B11 108.5(2) . . ?
B3 B7 B11 108.2(2) . . ?
B6 B7 B11 60.26(17) . . ?
B8 B7 B11 59.75(17) . . ?
B2 B7 Br2 122.2(2) . . ?
B3 B7 Br2 121.6(2) . . ?
B6 B7 Br2 122.0(2) . . ?
B8 B7 Br2 121.0(2) . . ?
B11 B7 Br2 120.91(19) . . ?
B4 B8 B3 60.30(18) . . ?
B4 B8 B11 108.2(2) . . ?
B3 B8 B11 108.4(2) . . ?
B4 B8 B7 107.9(2) . . ?
B3 B8 B7 59.69(18) . . ?
B11 B8 B7 60.44(18) . . ?
B4 B8 B9 59.47(17) . . ?
B3 B8 B9 107.7(2) . . ?
B11 B8 B9 60.16(17) . . ?
B7 B8 B9 107.9(2) . . ?
B4 B8 Br3 121.2(2) . . ?
B3 B8 Br3 121.1(2) . . ?
B11 B8 Br3 121.9(2) . . ?
B7 B8 Br3 121.95(19) . . ?
B9 B8 Br3 122.3(2) . . ?
B5 B9 B4 60.65(18) . . ?
B5 B9 B10 60.11(17) . . ?
B4 B9 B10 108.7(2) . . ?
B5 B9 B8 108.3(2) . . ?
B4 B9 B8 59.94(18) . . ?
B10 B9 B8 108.0(2) . . ?
B5 B9 B11 108.4(2) . . ?
B4 B9 B11 108.3(2) . . ?
B10 B9 B11 60.25(17) . . ?
B8 B9 B11 59.74(18) . . ?
B5 B9 Br4 121.0(2) . . ?
B4 B9 Br4 120.66(19) . . ?
B10 B9 Br4 121.9(2) . . ?
B8 B9 Br4 121.85(19) . . ?
B11 B9 Br4 122.16(19) . . ?
B5 B10 B1 59.95(17) . . ?
B5 B10 B9 59.42(17) . . ?
B1 B10 B9 107.3(2) . . ?
B5 B10 B6 107.7(2) . . ?
B1 B10 B6 59.70(17) . . ?
B9 B10 B6 107.8(2) . . ?
B5 B10 B11 107.8(2) . . ?
B1 B10 B11 107.9(2) . . ?
B9 B10 B11 60.10(17) . . ?
B6 B10 B11 60.19(17) . . ?
B5 B10 Br5 121.1(2) . . ?
B1 B10 Br5 121.91(19) . . ?
B9 B10 Br5 121.60(19) . . ?
B6 B10 Br5 122.64(19) . . ?
B11 B10 Br5 122.20(19) . . ?
B8 B11 B9 60.10(17) . . ?
B8 B11 B6 107.3(2) . . ?
B9 B11 B6 107.0(2) . . ?
B8 B11 B10 107.8(2) . . ?
B9 B11 B10 59.65(17) . . ?
B6 B11 B10 59.62(17) . . ?
B8 B11 B7 59.81(18) . . ?
B9 B11 B7 107.3(2) . . ?
B6 B11 B7 59.36(18) . . ?
B10 B11 B7 107.1(2) . . ?
B8 B11 Br6 121.3(2) . . ?
B9 B11 Br6 122.03(19) . . ?
B6 B11 Br6 122.77(19) . . ?
B10 B11 Br6 122.50(19) . . ?
B7 B11 Br6 122.08(19) . . ?

loop_
_geom_bond_atom_site_label_1
_geom_bond_atom_site_label_2
_geom_bond_distance
_geom_bond_site_symmetry_2
_geom_bond_publ_flag
Br1 B6 1.951(3) . ?
Br2 B7 1.942(3) . ?
Br3 B8 1.940(3) . ?
Br4 B9 1.953(3) . ?
Br5 B10 1.945(3) . ?
Br6 B11 1.937(3) . ?
Cl1 C12 1.748(4) . ?
Cl2 C12 1.762(4) . ?
S1 C1 1.718(3) . ?
S1 C2 1.735(3) . ?
S2 C2 1.734(3) . ?
S2 C3 1.765(4) . ?
S3 C1 1.715(3) . ?
S3 C4 1.738(3) . ?
S4 C4 1.739(3) . ?
S4 C5 1.816(4) . ?
S5 C6 1.716(3) . ?
S5 C7 1.746(3) . ?
S6 C7 1.745(3) . ?
S6 C8 1.815(4) . ?
S7 C6 1.722(3) . ?
S7 C9 1.745(3) . ?
S8 C9 1.737(3) . ?
S8 C10 1.811(4) . ?
C1 C6 1.394(4) . ?
C2 C4 1.354(4) . ?
C3 C5 1.495(6) . ?
C3 H3A 0.9900 . ?
C3 H3B 0.9900 . ?
C5 H5A 0.9900 . ?
C5 H5B 0.9900 . ?
C7 C9 1.353(4) . ?
C8 C10 1.465(5) . ?
C8 H8A 0.9900 . ?
C8 H8B 0.9900 . ?
C10 H10A 0.9900 . ?
C10 H10B 0.9900 . ?
C11 B3 1.691(4) . ?
C11 B2 1.695(4) . ?
C11 B1 1.698(4) . ?
C11 B4 1.705(4) . ?
C11 B5 1.705(4) . ?
C11 H11 0.95(3) . ?
C12 H12A 0.9900 . ?
C12 H12B 0.9900 . ?
B1 B6 1.769(4) . ?
B1 B5 1.772(4) . ?
B1 B2 1.773(5) . ?
B1 B10 1.774(4) . ?
B1 H1 1.05(3) . ?
B2 B7 1.766(5) . ?
B2 B6 1.773(5) . ?
B2 B3 1.778(5) . ?
B2 H2 1.05(3) . ?
B3 B7 1.771(5) . ?
B3 B8 1.778(5) . ?
B3 B4 1.784(5) . ?
B3 H3 1.09(3) . ?
B4 B9 1.766(4) . ?
B4 B8 1.774(4) . ?
B4 B5 1.780(4) . ?
B4 H4 1.01(3) . ?
B5 B9 1.760(4) . ?
B5 B10 1.773(4) . ?
B5 H5 1.09(3) . ?
B6 B7 1.773(5) . ?
B6 B10 1.779(4) . ?
B6 B11 1.789(4) . ?
B7 B8 1.780(4) . ?
B7 B11 1.792(4) . ?
B8 B11 1.779(4) . ?
B8 B9 1.786(4) . ?
B9 B10 1.779(4) . ?
B9 B11 1.787(4) . ?
B10 B11 1.789(4) . ?

loop_
_geom_torsion_atom_site_label_1
_geom_torsion_atom_site_label_2
_geom_torsion_atom_site_label_3
_geom_torsion_atom_site_label_4
_geom_torsion
_geom_torsion_site_symmetry_1
_geom_torsion_site_symmetry_2
_geom_torsion_site_symmetry_3
_geom_torsion_site_symmetry_4
_geom_torsion_publ_flag
C4 S3 C1 C6 -175.4(2) . . . . ?
C4 S3 C1 S1 0.67(18) . . . . ?
C2 S1 C1 C6 174.8(2) . . . . ?
C2 S1 C1 S3 -1.32(19) . . . . ?
C3 S2 C2 C4 -10.2(4) . . . . ?
C3 S2 C2 S1 167.4(2) . . . . ?
C1 S1 C2 C4 1.7(3) . . . . ?
C1 S1 C2 S2 -176.16(17) . . . . ?
C2 S2 C3 C5 -19.8(4) . . . . ?
S2 C2 C4 S3 175.98(19) . . . . ?
S1 C2 C4 S3 -1.6(3) . . . . ?
S2 C2 C4 S4 -1.6(4) . . . . ?
S1 C2 C4 S4 -179.17(17) . . . . ?
C1 S3 C4 C2 0.5(3) . . . . ?
C1 S3 C4 S4 178.32(17) . . . . ?
C5 S4 C4 C2 33.4(3) . . . . ?
C5 S4 C4 S3 -144.20(19) . . . . ?
S2 C3 C5 S4 58.4(4) . . . . ?
C4 S4 C5 C3 -60.5(3) . . . . ?
S3 C1 C6 S5 176.66(15) . . . . ?
S1 C1 C6 S5 0.8(4) . . . . ?
S3 C1 C6 S7 -2.1(4) . . . . ?
S1 C1 C6 S7 -177.94(15) . . . . ?
C7 S5 C6 C1 -173.9(2) . . . . ?
C7 S5 C6 S7 4.93(19) . . . . ?
C9 S7 C6 C1 174.8(2) . . . . ?
C9 S7 C6 S5 -4.05(19) . . . . ?
C8 S6 C7 C9 -22.1(3) . . . . ?
C8 S6 C7 S5 156.3(2) . . . . ?
C6 S5 C7 C9 -4.2(3) . . . . ?
C6 S5 C7 S6 177.25(18) . . . . ?
C7 S6 C8 C10 55.0(3) . . . . ?
S6 C7 C9 S8 0.5(5) . . . . ?
S5 C7 C9 S8 -177.85(19) . . . . ?
S6 C7 C9 S7 -179.56(18) . . . . ?
S5 C7 C9 S7 2.1(3) . . . . ?
C10 S8 C9 C7 -2.6(3) . . . . ?
C10 S8 C9 S7 177.4(2) . . . . ?
C6 S7 C9 C7 1.1(3) . . . . ?
C6 S7 C9 S8 -178.89(17) . . . . ?
S6 C8 C10 S8 -67.5(4) . . . . ?
C9 S8 C10 C8 36.0(4) . . . . ?
B3 C11 B1 B6 4.2(3) . . . . ?
B2 C11 B1 B6 40.7(2) . . . . ?
B4 C11 B1 B6 -67.0(3) . . . . ?
B5 C11 B1 B6 -102.9(2) . . . . ?
B3 C11 B1 B5 107.1(2) . . . . ?
B2 C11 B1 B5 143.6(2) . . . . ?
B4 C11 B1 B5 35.9(2) . . . . ?
B3 C11 B1 B2 -36.5(2) . . . . ?
B4 C11 B1 B2 -107.7(3) . . . . ?
B5 C11 B1 B2 -143.6(2) . . . . ?
B3 C11 B1 B10 66.7(3) . . . . ?
B2 C11 B1 B10 103.1(2) . . . . ?
B4 C11 B1 B10 -4.5(3) . . . . ?
B5 C11 B1 B10 -40.5(2) . . . . ?
B3 C11 B2 B7 40.5(2) . . . . ?
B1 C11 B2 B7 -102.7(2) . . . . ?
B4 C11 B2 B7 3.9(3) . . . . ?
B5 C11 B2 B7 -66.9(3) . . . . ?
B3 C11 B2 B1 143.2(2) . . . . ?
B4 C11 B2 B1 106.6(3) . . . . ?
B5 C11 B2 B1 35.7(2) . . . . ?
B3 C11 B2 B6 102.7(2) . . . . ?
B1 C11 B2 B6 -40.5(2) . . . . ?
B4 C11 B2 B6 66.1(3) . . . . ?
B5 C11 B2 B6 -4.8(3) . . . . ?
B1 C11 B2 B3 -143.2(2) . . . . ?
B4 C11 B2 B3 -36.6(2) . . . . ?
B5 C11 B2 B3 -107.4(3) . . . . ?
B6 B1 B2 C11 -133.2(2) . . . . ?
B5 B1 B2 C11 -32.4(2) . . . . ?
B10 B1 B2 C11 -96.0(2) . . . . ?
C11 B1 B2 B7 95.7(2) . . . . ?
B6 B1 B2 B7 -37.5(2) . . . . ?
B5 B1 B2 B7 63.3(3) . . . . ?
B10 B1 B2 B7 -0.3(3) . . . . ?
C11 B1 B2 B6 133.2(2) . . . . ?
B5 B1 B2 B6 100.8(2) . . . . ?
B10 B1 B2 B6 37.2(2) . . . . ?
C11 B1 B2 B3 32.3(2) . . . . ?
B6 B1 B2 B3 -100.9(2) . . . . ?
B5 B1 B2 B3 0.0(3) . . . . ?
B10 B1 B2 B3 -63.7(3) . . . . ?
B2 C11 B3 B7 -40.4(2) . . . . ?
B1 C11 B3 B7 -4.1(3) . . . . ?
B4 C11 B3 B7 102.8(2) . . . . ?
B5 C11 B3 B7 66.6(3) . . . . ?
B2 C11 B3 B8 -102.7(2) . . . . ?
B1 C11 B3 B8 -66.3(3) . . . . ?
B4 C11 B3 B8 40.5(2) . . . . ?
B5 C11 B3 B8 4.3(3) . . . . ?
B1 C11 B3 B2 36.3(2) . . . . ?
B4 C11 B3 B2 143.1(2) . . . . ?
B5 C11 B3 B2 106.9(2) . . . . ?
B2 C11 B3 B4 -143.1(2) . . . . ?
B1 C11 B3 B4 -106.8(3) . . . . ?
B5 C11 B3 B4 -36.2(2) . . . . ?
B7 B2 B3 C11 -133.2(2) . . . . ?
B1 B2 B3 C11 -32.5(2) . . . . ?
B6 B2 B3 C11 -95.7(2) . . . . ?
C11 B2 B3 B7 133.2(2) . . . . ?
B1 B2 B3 B7 100.8(2) . . . . ?
B6 B2 B3 B7 37.5(2) . . . . ?
C11 B2 B3 B8 95.8(2) . . . . ?
B7 B2 B3 B8 -37.4(2) . . . . ?
B1 B2 B3 B8 63.3(3) . . . . ?
B6 B2 B3 B8 0.1(3) . . . . ?
C11 B2 B3 B4 32.6(2) . . . . ?
B7 B2 B3 B4 -100.6(2) . . . . ?
B1 B2 B3 B4 0.1(3) . . . . ?
B6 B2 B3 B4 -63.1(3) . . . . ?
B3 C11 B4 B9 -103.1(2) . . . . ?
B2 C11 B4 B9 -66.5(3) . . . . ?
B1 C11 B4 B9 4.4(3) . . . . ?
B5 C11 B4 B9 40.2(2) . . . . ?
B3 C11 B4 B8 -40.5(2) . . . . ?
B2 C11 B4 B8 -3.9(3) . . . . ?
B1 C11 B4 B8 66.9(3) . . . . ?
B5 C11 B4 B8 102.8(2) . . . . ?
B3 C11 B4 B5 -143.3(2) . . . . ?
B2 C11 B4 B5 -106.7(3) . . . . ?
B1 C11 B4 B5 -35.9(2) . . . . ?
B2 C11 B4 B3 36.6(2) . . . . ?
B1 C11 B4 B3 107.4(3) . . . . ?
B5 C11 B4 B3 143.3(2) . . . . ?
B7 B3 B4 C11 -95.6(2) . . . . ?
B8 B3 B4 C11 -133.2(2) . . . . ?
B2 B3 B4 C11 -32.5(2) . . . . ?
C11 B3 B4 B9 95.2(2) . . . . ?
B7 B3 B4 B9 -0.4(3) . . . . ?
B8 B3 B4 B9 -38.0(2) . . . . ?
B2 B3 B4 B9 62.7(3) . . . . ?
C11 B3 B4 B8 133.2(2) . . . . ?
B7 B3 B4 B8 37.6(2) . . . . ?
B2 B3 B4 B8 100.7(2) . . . . ?
C11 B3 B4 B5 32.3(2) . . . . ?
B7 B3 B4 B5 -63.3(3) . . . . ?
B8 B3 B4 B5 -100.9(2) . . . . ?
B2 B3 B4 B5 -0.2(3) . . . . ?
B3 C11 B5 B9 -4.1(3) . . . . ?
B2 C11 B5 B9 67.2(3) . . . . ?
B1 C11 B5 B9 103.0(2) . . . . ?
B4 C11 B5 B9 -40.4(2) . . . . ?
B3 C11 B5 B1 -107.1(3) . . . . ?
B2 C11 B5 B1 -35.8(2) . . . . ?
B4 C11 B5 B1 -143.4(2) . . . . ?
B3 C11 B5 B10 -66.6(3) . . . . ?
B2 C11 B5 B10 4.6(3) . . . . ?
B1 C11 B5 B10 40.4(2) . . . . ?
B4 C11 B5 B10 -103.0(2) . . . . ?
B3 C11 B5 B4 36.4(2) . . . . ?
B2 C11 B5 B4 107.6(3) . . . . ?
B1 C11 B5 B4 143.4(2) . . . . ?
B6 B1 B5 C11 95.9(2) . . . . ?
B2 B1 B5 C11 32.2(2) . . . . ?
B10 B1 B5 C11 133.5(2) . . . . ?
C11 B1 B5 B9 -95.6(2) . . . . ?
B6 B1 B5 B9 0.3(3) . . . . ?
B2 B1 B5 B9 -63.4(3) . . . . ?
B10 B1 B5 B9 37.9(2) . . . . ?
C11 B1 B5 B10 -133.5(2) . . . . ?
B6 B1 B5 B10 -37.6(2) . . . . ?
B2 B1 B5 B10 -101.3(2) . . . . ?
C11 B1 B5 B4 -32.3(2) . . . . ?
B6 B1 B5 B4 63.6(3) . . . . ?
B2 B1 B5 B4 -0.1(3) . . . . ?
B10 B1 B5 B4 101.2(2) . . . . ?
B9 B4 B5 C11 -133.3(2) . . . . ?
B8 B4 B5 C11 -95.4(2) . . . . ?
B3 B4 B5 C11 -32.1(2) . . . . ?
C11 B4 B5 B9 133.3(2) . . . . ?
B8 B4 B5 B9 37.9(2) . . . . ?
B3 B4 B5 B9 101.2(2) . . . . ?
C11 B4 B5 B1 32.3(2) . . . . ?
B9 B4 B5 B1 -101.1(2) . . . . ?
B8 B4 B5 B1 -63.1(3) . . . . ?
B3 B4 B5 B1 0.2(3) . . . . ?
C11 B4 B5 B10 95.8(2) . . . . ?
B9 B4 B5 B10 -37.5(2) . . . . ?
B8 B4 B5 B10 0.5(3) . . . . ?
B3 B4 B5 B10 63.7(3) . . . . ?
C11 B1 B6 B2 -39.8(2) . . . . ?
B5 B1 B6 B2 -101.2(2) . . . . ?
B10 B1 B6 B2 -138.7(2) . . . . ?
C11 B1 B6 B7 -2.5(3) . . . . ?
B5 B1 B6 B7 -63.9(3) . . . . ?
B2 B1 B6 B7 37.3(2) . . . . ?
B10 B1 B6 B7 -101.4(2) . . . . ?
C11 B1 B6 B10 98.9(2) . . . . ?
B5 B1 B6 B10 37.5(2) . . . . ?
B2 B1 B6 B10 138.7(2) . . . . ?
C11 B1 B6 B11 61.3(3) . . . . ?
B5 B1 B6 B11 -0.1(3) . . . . ?
B2 B1 B6 B11 101.2(2) . . . . ?
B10 B1 B6 B11 -37.6(2) . . . . ?
C11 B1 B6 Br1 -149.7(2) . . . . ?
B5 B1 B6 Br1 148.9(2) . . . . ?
B2 B1 B6 Br1 -109.9(2) . . . . ?
B10 B1 B6 Br1 111.4(2) . . . . ?
C11 B2 B6 B1 39.9(2) . . . . ?
B7 B2 B6 B1 138.0(2) . . . . ?
B3 B2 B6 B1 100.6(2) . . . . ?
C11 B2 B6 B7 -98.1(2) . . . . ?
B1 B2 B6 B7 -138.0(2) . . . . ?
B3 B2 B6 B7 -37.4(2) . . . . ?
C11 B2 B6 B10 2.9(3) . . . . ?
B7 B2 B6 B10 101.0(2) . . . . ?
B1 B2 B6 B10 -37.0(2) . . . . ?
B3 B2 B6 B10 63.6(3) . . . . ?
C11 B2 B6 B11 -60.9(3) . . . . ?
B7 B2 B6 B11 37.3(2) . . . . ?
B1 B2 B6 B11 -100.8(2) . . . . ?
B3 B2 B6 B11 -0.2(3) . . . . ?
C11 B2 B6 Br1 151.0(2) . . . . ?
B7 B2 B6 Br1 -110.9(2) . . . . ?
B1 B2 B6 Br1 111.1(2) . . . . ?
B3 B2 B6 Br1 -148.3(2) . . . . ?
C11 B2 B7 B3 -39.6(2) . . . . ?
B1 B2 B7 B3 -100.7(2) . . . . ?
B6 B2 B7 B3 -138.1(2) . . . . ?
C11 B2 B7 B6 98.4(2) . . . . ?
B1 B2 B7 B6 37.4(2) . . . . ?
B3 B2 B7 B6 138.1(2) . . . . ?
C11 B2 B7 B8 -2.2(3) . . . . ?
B1 B2 B7 B8 -63.2(3) . . . . ?
B6 B2 B7 B8 -100.6(2) . . . . ?
B3 B2 B7 B8 37.5(2) . . . . ?
C11 B2 B7 B11 61.2(3) . . . . ?
B1 B2 B7 B11 0.2(3) . . . . ?
B6 B2 B7 B11 -37.3(2) . . . . ?
B3 B2 B7 B11 100.8(2) . . . . ?
C11 B2 B7 Br2 -150.4(2) . . . . ?
B1 B2 B7 Br2 148.6(2) . . . . ?
B6 B2 B7 Br2 111.1(3) . . . . ?
B3 B2 B7 Br2 -110.8(3) . . . . ?
C11 B3 B7 B2 39.7(2) . . . . ?
B8 B3 B7 B2 138.2(2) . . . . ?
B4 B3 B7 B2 100.9(2) . . . . ?
C11 B3 B7 B6 2.1(3) . . . . ?
B8 B3 B7 B6 100.6(2) . . . . ?
B2 B3 B7 B6 -37.6(2) . . . . ?
B4 B3 B7 B6 63.3(3) . . . . ?
C11 B3 B7 B8 -98.5(2) . . . . ?
B2 B3 B7 B8 -138.2(2) . . . . ?
B4 B3 B7 B8 -37.3(2) . . . . ?
C11 B3 B7 B11 -61.7(3) . . . . ?
B8 B3 B7 B11 36.8(2) . . . . ?
B2 B3 B7 B11 -101.4(2) . . . . ?
B4 B3 B7 B11 -0.6(3) . . . . ?
C11 B3 B7 Br2 151.5(2) . . . . ?
B8 B3 B7 Br2 -110.1(2) . . . . ?
B2 B3 B7 Br2 111.7(3) . . . . ?
B4 B3 B7 Br2 -147.4(2) . . . . ?
B1 B6 B7 B2 -37.5(2) . . . . ?
B10 B6 B7 B2 -100.9(2) . . . . ?
B11 B6 B7 B2 -138.6(2) . . . . ?
Br1 B6 B7 B2 109.8(2) . . . . ?
B1 B6 B7 B3 0.2(3) . . . . ?
B2 B6 B7 B3 37.7(2) . . . . ?
B10 B6 B7 B3 -63.2(3) . . . . ?
B11 B6 B7 B3 -100.9(2) . . . . ?
Br1 B6 B7 B3 147.5(2) . . . . ?
B1 B6 B7 B8 63.8(3) . . . . ?
B2 B6 B7 B8 101.3(2) . . . . ?
B10 B6 B7 B8 0.4(3) . . . . ?
B11 B6 B7 B8 -37.3(2) . . . . ?
Br1 B6 B7 B8 -148.9(2) . . . . ?
B1 B6 B7 B11 101.1(2) . . . . ?
B2 B6 B7 B11 138.6(2) . . . . ?
B10 B6 B7 B11 37.7(2) . . . . ?
Br1 B6 B7 B11 -111.6(2) . . . . ?
B1 B6 B7 Br2 -149.0(2) . . . . ?
B2 B6 B7 Br2 -111.5(3) . . . . ?
B10 B6 B7 Br2 147.6(2) . . . . ?
B11 B6 B7 Br2 109.9(2) . . . . ?
Br1 B6 B7 Br2 -1.7(3) . . . . ?
C11 B4 B8 B3 39.5(2) . . . . ?
B9 B4 B8 B3 137.9(2) . . . . ?
B5 B4 B8 B3 100.4(2) . . . . ?
C11 B4 B8 B11 -61.8(3) . . . . ?
B9 B4 B8 B11 36.6(2) . . . . ?
B5 B4 B8 B11 -0.8(3) . . . . ?
B3 B4 B8 B11 -101.3(2) . . . . ?
C11 B4 B8 B7 2.2(3) . . . . ?
B9 B4 B8 B7 100.6(2) . . . . ?
B5 B4 B8 B7 63.1(3) . . . . ?
B3 B4 B8 B7 -37.3(2) . . . . ?
C11 B4 B8 B9 -98.4(2) . . . . ?
B5 B4 B8 B9 -37.5(2) . . . . ?
B3 B4 B8 B9 -137.9(2) . . . . ?
C11 B4 B8 Br3 150.0(2) . . . . ?
B9 B4 B8 Br3 -111.6(2) . . . . ?
B5 B4 B8 Br3 -149.1(2) . . . . ?
B3 B4 B8 Br3 110.5(3) . . . . ?
C11 B3 B8 B4 -39.9(2) . . . . ?
B7 B3 B8 B4 -138.1(2) . . . . ?
B2 B3 B8 B4 -100.9(2) . . . . ?
C11 B3 B8 B11 61.0(3) . . . . ?
B7 B3 B8 B11 -37.2(2) . . . . ?
B2 B3 B8 B11 0.1(3) . . . . ?
B4 B3 B8 B11 100.9(2) . . . . ?
C11 B3 B8 B7 98.1(2) . . . . ?
B2 B3 B8 B7 37.2(2) . . . . ?
B4 B3 B8 B7 138.1(2) . . . . ?
C11 B3 B8 B9 -2.6(3) . . . . ?
B7 B3 B8 B9 -100.8(2) . . . . ?
B2 B3 B8 B9 -63.6(3) . . . . ?
B4 B3 B8 B9 37.3(2) . . . . ?
C11 B3 B8 Br3 -150.6(2) . . . . ?
B7 B3 B8 Br3 111.3(2) . . . . ?
B2 B3 B8 Br3 148.5(2) . . . . ?
B4 B3 B8 Br3 -110.6(2) . . . . ?
B2 B7 B8 B4 0.0(3) . . . . ?
B3 B7 B8 B4 37.6(2) . . . . ?
B6 B7 B8 B4 -63.6(3) . . . . ?
B11 B7 B8 B4 -101.2(2) . . . . ?
Br2 B7 B8 B4 148.7(2) . . . . ?
B2 B7 B8 B3 -37.6(2) . . . . ?
B6 B7 B8 B3 -101.2(2) . . . . ?
B11 B7 B8 B3 -138.8(2) . . . . ?
Br2 B7 B8 B3 111.1(2) . . . . ?
B2 B7 B8 B11 101.2(2) . . . . ?
B3 B7 B8 B11 138.8(2) . . . . ?
B6 B7 B8 B11 37.6(2) . . . . ?
Br2 B7 B8 B11 -110.1(2) . . . . ?
B2 B7 B8 B9 62.8(3) . . . . ?
B3 B7 B8 B9 100.4(2) . . . . ?
B6 B7 B8 B9 -0.8(3) . . . . ?
B11 B7 B8 B9 -38.4(2) . . . . ?
Br2 B7 B8 B9 -148.5(2) . . . . ?
B2 B7 B8 Br3 -147.5(2) . . . . ?
B3 B7 B8 Br3 -109.9(3) . . . . ?
B6 B7 B8 Br3 148.9(2) . . . . ?
B11 B7 B8 Br3 111.3(3) . . . . ?
Br2 B7 B8 Br3 1.2(3) . . . . ?
C11 B5 B9 B4 39.8(2) . . . . ?
B1 B5 B9 B4 100.7(2) . . . . ?
B10 B5 B9 B4 138.4(2) . . . . ?
C11 B5 B9 B10 -98.6(2) . . . . ?
B1 B5 B9 B10 -37.7(2) . . . . ?
B4 B5 B9 B10 -138.4(2) . . . . ?
C11 B5 B9 B8 2.0(3) . . . . ?
B1 B5 B9 B8 62.9(3) . . . . ?
B10 B5 B9 B8 100.7(2) . . . . ?
B4 B5 B9 B8 -37.7(2) . . . . ?
C11 B5 B9 B11 -61.3(3) . . . . ?
B1 B5 B9 B11 -0.4(3) . . . . ?
B10 B5 B9 B11 37.4(2) . . . . ?
B4 B5 B9 B11 -101.0(2) . . . . ?
C11 B5 B9 Br4 149.90(19) . . . . ?
B1 B5 B9 Br4 -149.2(2) . . . . ?
B10 B5 B9 Br4 -111.5(2) . . . . ?
B4 B5 B9 Br4 110.1(2) . . . . ?
C11 B4 B9 B5 -39.7(2) . . . . ?
B8 B4 B9 B5 -137.8(2) . . . . ?
B3 B4 B9 B5 -100.1(2) . . . . ?
C11 B4 B9 B10 -2.3(3) . . . . ?
B8 B4 B9 B10 -100.4(2) . . . . ?
B5 B4 B9 B10 37.4(2) . . . . ?
B3 B4 B9 B10 -62.7(3) . . . . ?
C11 B4 B9 B8 98.1(2) . . . . ?
B5 B4 B9 B8 137.8(2) . . . . ?
B3 B4 B9 B8 37.7(2) . . . . ?
C11 B4 B9 B11 61.6(3) . . . . ?
B8 B4 B9 B11 -36.5(2) . . . . ?
B5 B4 B9 B11 101.3(2) . . . . ?
B3 B4 B9 B11 1.2(3) . . . . ?
C11 B4 B9 Br4 -150.5(2) . . . . ?
B8 B4 B9 Br4 111.4(2) . . . . ?
B5 B4 B9 Br4 -110.8(2) . . . . ?
B3 B4 B9 Br4 149.1(2) . . . . ?
B4 B8 B9 B5 38.1(2) . . . . ?
B3 B8 B9 B5 0.4(3) . . . . ?
B11 B8 B9 B5 -101.1(2) . . . . ?
B7 B8 B9 B5 -62.6(3) . . . . ?
Br3 B8 B9 B5 147.8(2) . . . . ?
B3 B8 B9 B4 -37.7(2) . . . . ?
B11 B8 B9 B4 -139.2(2) . . . . ?
B7 B8 B9 B4 -100.7(2) . . . . ?
Br3 B8 B9 B4 109.8(2) . . . . ?
B4 B8 B9 B10 101.7(2) . . . . ?
B3 B8 B9 B10 64.0(3) . . . . ?
B11 B8 B9 B10 -37.5(2) . . . . ?
B7 B8 B9 B10 1.0(3) . . . . ?
Br3 B8 B9 B10 -148.6(2) . . . . ?
B4 B8 B9 B11 139.2(2) . . . . ?
B3 B8 B9 B11 101.5(2) . . . . ?
B7 B8 B9 B11 38.5(2) . . . . ?
Br3 B8 B9 B11 -111.0(2) . . . . ?
B4 B8 B9 Br4 -109.5(2) . . . . ?
B3 B8 B9 Br4 -147.2(2) . . . . ?
B11 B8 B9 Br4 111.3(2) . . . . ?
B7 B8 B9 Br4 149.8(2) . . . . ?
Br3 B8 B9 Br4 0.3(3) . . . . ?
C11 B5 B10 B1 -39.6(2) . . . . ?
B9 B5 B10 B1 -137.9(2) . . . . ?
B4 B5 B10 B1 -100.7(2) . . . . ?
C11 B5 B10 B9 98.3(2) . . . . ?
B1 B5 B10 B9 137.9(2) . . . . ?
B4 B5 B10 B9 37.2(2) . . . . ?
C11 B5 B10 B6 -2.4(3) . . . . ?
B9 B5 B10 B6 -100.6(2) . . . . ?
B1 B5 B10 B6 37.2(2) . . . . ?
B4 B5 B10 B6 -63.4(3) . . . . ?
C11 B5 B10 B11 61.2(3) . . . . ?
B9 B5 B10 B11 -37.1(2) . . . . ?
B1 B5 B10 B11 100.8(2) . . . . ?
B4 B5 B10 B11 0.1(3) . . . . ?
C11 B5 B10 Br5 -150.96(19) . . . . ?
B9 B5 B10 Br5 110.8(2) . . . . ?
B1 B5 B10 Br5 -111.4(2) . . . . ?
B4 B5 B10 Br5 148.0(2) . . . . ?
C11 B1 B10 B5 39.9(2) . . . . ?
B6 B1 B10 B5 138.1(2) . . . . ?
B2 B1 B10 B5 101.0(2) . . . . ?
C11 B1 B10 B9 2.7(3) . . . . ?
B6 B1 B10 B9 100.9(2) . . . . ?
B5 B1 B10 B9 -37.2(2) . . . . ?
B2 B1 B10 B9 63.8(3) . . . . ?
C11 B1 B10 B6 -98.2(2) . . . . ?
B5 B1 B10 B6 -138.1(2) . . . . ?
B2 B1 B10 B6 -37.1(2) . . . . ?
C11 B1 B10 B11 -60.7(3) . . . . ?
B6 B1 B10 B11 37.5(2) . . . . ?
B5 B1 B10 B11 -100.6(2) . . . . ?
B2 B1 B10 B11 0.4(3) . . . . ?
C11 B1 B10 Br5 149.9(2) . . . . ?
B6 B1 B10 Br5 -111.8(2) . . . . ?
B5 B1 B10 Br5 110.1(2) . . . . ?
B2 B1 B10 Br5 -149.0(2) . . . . ?
B4 B9 B10 B5 -37.7(2) . . . . ?
B8 B9 B10 B5 -101.2(2) . . . . ?
B11 B9 B10 B5 -138.5(2) . . . . ?
Br4 B9 B10 B5 110.0(2) . . . . ?
B5 B9 B10 B1 37.4(2) . . . . ?
B4 B9 B10 B1 -0.2(3) . . . . ?
B8 B9 B10 B1 -63.7(3) . . . . ?
B11 B9 B10 B1 -101.0(2) . . . . ?
Br4 B9 B10 B1 147.5(2) . . . . ?
B5 B9 B10 B6 100.4(2) . . . . ?
B4 B9 B10 B6 62.7(3) . . . . ?
B8 B9 B10 B6 -0.8(3) . . . . ?
B11 B9 B10 B6 -38.1(2) . . . . ?
Br4 B9 B10 B6 -149.6(2) . . . . ?
B5 B9 B10 B11 138.5(2) . . . . ?
B4 B9 B10 B11 100.8(2) . . . . ?
B8 B9 B10 B11 37.3(2) . . . . ?
Br4 B9 B10 B11 -111.5(2) . . . . ?
B5 B9 B10 Br5 -109.9(2) . . . . ?
B4 B9 B10 Br5 -147.6(2) . . . . ?
B8 B9 B10 Br5 148.9(2) . . . . ?
B11 B9 B10 Br5 111.6(2) . . . . ?
Br4 B9 B10 Br5 0.1(3) . . . . ?
B1 B6 B10 B5 -37.4(2) . . . . ?
B2 B6 B10 B5 -0.3(3) . . . . ?
B7 B6 B10 B5 63.0(3) . . . . ?
B11 B6 B10 B5 100.7(2) . . . . ?
Br1 B6 B10 B5 -148.0(2) . . . . ?
B2 B6 B10 B1 37.0(2) . . . . ?
B7 B6 B10 B1 100.3(2) . . . . ?
B11 B6 B10 B1 138.1(2) . . . . ?
Br1 B6 B10 B1 -110.6(2) . . . . ?
B1 B6 B10 B9 -100.1(2) . . . . ?
B2 B6 B10 B9 -63.0(3) . . . . ?
B7 B6 B10 B9 0.3(3) . . . . ?
B11 B6 B10 B9 38.0(2) . . . . ?
Br1 B6 B10 B9 149.3(2) . . . . ?
B1 B6 B10 B11 -138.1(2) . . . . ?
B2 B6 B10 B11 -101.1(2) . . . . ?
B7 B6 B10 B11 -37.8(2) . . . . ?
Br1 B6 B10 B11 111.3(2) . . . . ?
B1 B6 B10 Br5 110.7(2) . . . . ?
B2 B6 B10 Br5 147.7(2) . . . . ?
B7 B6 B10 Br5 -149.0(2) . . . . ?
B11 B6 B10 Br5 -111.2(2) . . . . ?
Br1 B6 B10 Br5 0.1(3) . . . . ?
B4 B8 B11 B9 -36.3(2) . . . . ?
B3 B8 B11 B9 -100.2(2) . . . . ?
B7 B8 B11 B9 -137.1(2) . . . . ?
Br3 B8 B11 B9 111.6(2) . . . . ?
B4 B8 B11 B6 63.7(3) . . . . ?
B3 B8 B11 B6 -0.2(3) . . . . ?
B7 B8 B11 B6 -37.0(2) . . . . ?
B9 B8 B11 B6 100.1(2) . . . . ?
Br3 B8 B11 B6 -148.3(2) . . . . ?
B4 B8 B11 B10 0.9(3) . . . . ?
B3 B8 B11 B10 -63.0(3) . . . . ?
B7 B8 B11 B10 -99.8(2) . . . . ?
B9 B8 B11 B10 37.2(2) . . . . ?
Br3 B8 B11 B10 148.9(2) . . . . ?
B4 B8 B11 B7 100.7(2) . . . . ?
B3 B8 B11 B7 36.8(2) . . . . ?
B9 B8 B11 B7 137.1(2) . . . . ?
Br3 B8 B11 B7 -111.3(2) . . . . ?
B4 B8 B11 Br6 -147.8(2) . . . . ?
B3 B8 B11 Br6 148.3(2) . . . . ?
B7 B8 B11 Br6 111.4(2) . . . . ?
B9 B8 B11 Br6 -111.5(2) . . . . ?
Br3 B8 B11 Br6 0.1(3) . . . . ?
B5 B9 B11 B8 100.8(2) . . . . ?
B4 B9 B11 B8 36.6(2) . . . . ?
B10 B9 B11 B8 138.1(2) . . . . ?
Br4 B9 B11 B8 -110.8(2) . . . . ?
B5 B9 B11 B6 0.3(3) . . . . ?
B4 B9 B11 B6 -64.0(3) . . . . ?
B10 B9 B11 B6 37.6(2) . . . . ?
B8 B9 B11 B6 -100.5(2) . . . . ?
Br4 B9 B11 B6 148.7(2) . . . . ?
B5 B9 B11 B10 -37.3(2) . . . . ?
B4 B9 B11 B10 -101.6(2) . . . . ?
B8 B9 B11 B10 -138.1(2) . . . . ?
Br4 B9 B11 B10 111.1(2) . . . . ?
B5 B9 B11 B7 62.7(3) . . . . ?
B4 B9 B11 B7 -1.5(3) . . . . ?
B10 B9 B11 B7 100.0(2) . . . . ?
B8 B9 B11 B7 -38.1(2) . . . . ?
Br4 B9 B11 B7 -148.9(2) . . . . ?
B5 B9 B11 Br6 -148.9(2) . . . . ?
B4 B9 B11 Br6 146.8(2) . . . . ?
B10 B9 B11 Br6 -111.6(2) . . . . ?
B8 B9 B11 Br6 110.3(2) . . . . ?
Br4 B9 B11 Br6 -0.5(3) . . . . ?
B1 B6 B11 B8 -63.4(3) . . . . ?
B2 B6 B11 B8 0.2(3) . . . . ?
B7 B6 B11 B8 37.2(2) . . . . ?
B10 B6 B11 B8 -100.8(2) . . . . ?
Br1 B6 B11 B8 147.9(2) . . . . ?
B1 B6 B11 B9 -0.2(3) . . . . ?
B2 B6 B11 B9 63.4(3) . . . . ?
B7 B6 B11 B9 100.4(2) . . . . ?
B10 B6 B11 B9 -37.6(2) . . . . ?
Br1 B6 B11 B9 -148.9(2) . . . . ?
B1 B6 B11 B10 37.5(2) . . . . ?
B2 B6 B11 B10 101.1(2) . . . . ?
B7 B6 B11 B10 138.0(2) . . . . ?
Br1 B6 B11 B10 -111.3(2) . . . . ?
B1 B6 B11 B7 -100.6(2) . . . . ?
B2 B6 B11 B7 -37.0(2) . . . . ?
B10 B6 B11 B7 -138.0(2) . . . . ?
Br1 B6 B11 B7 110.7(3) . . . . ?
B1 B6 B11 Br6 148.8(2) . . . . ?
B2 B6 B11 Br6 -147.6(2) . . . . ?
B7 B6 B11 Br6 -110.7(2) . . . . ?
B10 B6 B11 Br6 111.3(2) . . . . ?
Br1 B6 B11 Br6 0.0(3) . . . . ?
B5 B10 B11 B8 -0.6(3) . . . . ?
B1 B10 B11 B8 62.7(3) . . . . ?
B9 B10 B11 B8 -37.4(2) . . . . ?
B6 B10 B11 B8 100.0(2) . . . . ?
Br5 B10 B11 B8 -148.0(2) . . . . ?
B5 B10 B11 B9 36.8(2) . . . . ?
B1 B10 B11 B9 100.1(2) . . . . ?
B6 B10 B11 B9 137.4(2) . . . . ?
Br5 B10 B11 B9 -110.6(2) . . . . ?
B5 B10 B11 B6 -100.6(2) . . . . ?
B1 B10 B11 B6 -37.3(2) . . . . ?
B9 B10 B11 B6 -137.4(2) . . . . ?
Br5 B10 B11 B6 112.0(2) . . . . ?
B5 B10 B11 B7 -63.6(3) . . . . ?
B1 B10 B11 B7 -0.3(3) . . . . ?
B9 B10 B11 B7 -100.4(2) . . . . ?
B6 B10 B11 B7 37.0(2) . . . . ?
Br5 B10 B11 B7 149.0(2) . . . . ?
B5 B10 B11 Br6 147.7(2) . . . . ?
B1 B10 B11 Br6 -149.0(2) . . . . ?
B9 B10 B11 Br6 110.8(2) . . . . ?
B6 B10 B11 Br6 -111.7(2) . . . . ?
Br5 B10 B11 Br6 0.2(3) . . . . ?
B2 B7 B11 B8 -100.9(2) . . . . ?
B3 B7 B11 B8 -36.9(2) . . . . ?
B6 B7 B11 B8 -138.1(2) . . . . ?
Br2 B7 B11 B8 110.2(2) . . . . ?
B2 B7 B11 B9 -62.7(3) . . . . ?
B3 B7 B11 B9 1.3(3) . . . . ?
B6 B7 B11 B9 -99.9(2) . . . . ?
B8 B7 B11 B9 38.2(2) . . . . ?
Br2 B7 B11 B9 148.4(2) . . . . ?
B2 B7 B11 B6 37.2(2) . . . . ?
B3 B7 B11 B6 101.2(2) . . . . ?
B8 B7 B11 B6 138.1(2) . . . . ?
Br2 B7 B11 B6 -111.7(2) . . . . ?
B2 B7 B11 B10 0.1(3) . . . . ?
B3 B7 B11 B10 64.0(3) . . . . ?
B6 B7 B11 B10 -37.1(2) . . . . ?
B8 B7 B11 B10 101.0(2) . . . . ?
Br2 B7 B11 B10 -148.8(2) . . . . ?
B2 B7 B11 Br6 149.0(2) . . . . ?
B3 B7 B11 Br6 -147.0(2) . . . . ?
B6 B7 B11 Br6 111.8(2) . . . . ?
B8 B7 B11 Br6 -110.1(2) . . . . ?
Br2 B7 B11 Br6 0.1(3) . . . . ?
